data_1572396
loop_
_publ_author_name
'Jastrz&#x119;bska, R&#xf3;&#x17c;a'
'Por&#x119;ba, Tomasz'
'Cova, Federico'
'Tcho&#x144;, Daniel M'
'Makal, Anna'

_publ_section_title
;
 Structure-property relationship of a complex photoluminescent
 arylacetylide-gold(I) compound. I: a pressure-induced phase
 transformation caught in the act.
;
_journal_issue 5
_journal_name_full IUCrJ
_journal_paper_doi 10.1107/S2052252524007681
_journal_volume 11
_journal_year 2024
_chemical_formula_moiety 'C25 H24 Au O P'
_chemical_formula_sum 'C25 H24 Au O P'
_chemical_formula_weight 568.38
_space_group_crystal_system triclinic
_space_group_IT_number 2
_space_group_name_Hall '-P 1'
_space_group_name_H-M_alt 'P -1'
_atom_sites_solution_hydrogens geom
_audit_creation_date 2023-11-01
_audit_creation_method
;
Olex2 1.5
(compiled 2023.08.24 svn.re1ec1418 for OlexSys, GUI svn.r6817)
;
_cell_angle_alpha 109.591(15)
_cell_angle_beta 98.20(2)
_cell_angle_gamma 86.14(3)
_cell_formula_units_Z 4
_cell_length_a 15.906(7)
_cell_length_b 13.677(2)
_cell_length_c 9.7733(14)
_cell_measurement_reflns_used 4078
_cell_measurement_temperature 293(2)
_cell_measurement_theta_max 21.384
_cell_measurement_theta_min 2.430
_cell_volume 1982.2(10)
_computing_molecular_graphics 'Olex2 1.5 (Dolomanov et al., 2009)'
_computing_publication_material 'Olex2 1.5 (Dolomanov et al., 2009)'
_computing_structure_refinement 'SHELXL 2018/3 (Sheldrick, 2015)'
_diffrn_ambient_environment 'Membrane Diamond Anvil Cell filled with helium'
_diffrn_ambient_pressure 800000
_diffrn_ambient_temperature 293(2)
_diffrn_detector 'Hybrid Pixel Array Detector'
_diffrn_detector_area_resol_mean 13.3333
_diffrn_measured_fraction_theta_full 0.254
_diffrn_measured_fraction_theta_max 0.134
_diffrn_measurement_details
;
List of Runs (angles in degrees, time in seconds):

  # Type    Start    End  Width  t~exp~   \w     \q     \k     \f   Frames
--------------------------------------------------------------------------
  1  \w    -32.00  32.00   0.50    0.50    --    0.00   0.00   0.00  128
;
_diffrn_measurement_device 'abstract diffractometer'
_diffrn_measurement_device_type 'esperanto-CrysAlisPro-abstract goniometer imported esperanto images'
_diffrn_measurement_method '\w scans'
_diffrn_measurement_specimen_support
'Membrane Diamond Anvil Cell with stainless steel gasket 0.1 mm thick, effective opening angle of 35 deg.'
_diffrn_orient_matrix_type 'CrysAlisPro convention (1999,Acta A55,543-557)'
_diffrn_orient_matrix_UB_11 -0.0258876000
_diffrn_orient_matrix_UB_12 0.0001834000
_diffrn_orient_matrix_UB_13 -0.0032837000
_diffrn_orient_matrix_UB_21 0.0000818000
_diffrn_orient_matrix_UB_22 0.0239816000
_diffrn_orient_matrix_UB_23 -0.0211926000
_diffrn_orient_matrix_UB_31 -0.0000805000
_diffrn_orient_matrix_UB_32 -0.0576522000
_diffrn_orient_matrix_UB_33 -0.0088302000
_diffrn_radiation_monochromator synchrotron
_diffrn_radiation_probe x-ray
_diffrn_radiation_type synchrotron
_diffrn_radiation_wavelength 0.41004
_diffrn_reflns_av_R_equivalents 0.0464
_diffrn_reflns_av_unetI/netI 0.1993
_diffrn_reflns_Laue_measured_fraction_full 0.254
_diffrn_reflns_Laue_measured_fraction_max 0.134
_diffrn_reflns_limit_h_max 8
_diffrn_reflns_limit_h_min -8
_diffrn_reflns_limit_k_max 22
_diffrn_reflns_limit_k_min -21
_diffrn_reflns_limit_l_max 13
_diffrn_reflns_limit_l_min -13
_diffrn_reflns_number 4078
_diffrn_reflns_point_group_measured_fraction_full 0.254
_diffrn_reflns_point_group_measured_fraction_max 0.134
_diffrn_reflns_theta_full 14.242
_diffrn_reflns_theta_max 21.384
_diffrn_reflns_theta_min 2.430
_diffrn_source synchrotron
_exptl_absorpt_coefficient_mu 1.835
_exptl_absorpt_correction_T_max 1.00000
_exptl_absorpt_correction_T_min 0.36244
_exptl_absorpt_correction_type multi-scan
_exptl_absorpt_process_details
;
CrysAlisPro 1.171.42.49 (Rigaku Oxford Diffraction, 2022)
Empirical absorption correction using spherical harmonics,
implemented in SCALE3 ABSPACK scaling algorithm.
;
_exptl_crystal_colour yellow
_exptl_crystal_density_diffrn 1.905
_exptl_crystal_description prism
_exptl_crystal_F_000 1104
_exptl_crystal_preparation 'Mounted in a Membrane Diamond-Anvil Cell with using helium as pressure medium.'
_exptl_crystal_pressure_history 'Pressurized to 0.8 GPa and measured without additional time for stabilization.'
_exptl_crystal_size_max 0.06
_exptl_crystal_size_mid 0.05
_exptl_crystal_size_min 0.02
_refine_diff_density_max 1.088
_refine_diff_density_min -0.772
_refine_diff_density_rms 0.173
_refine_ls_extinction_method none
_refine_ls_goodness_of_fit_ref 0.914
_refine_ls_hydrogen_treatment constr
_refine_ls_matrix_type full
_refine_ls_number_parameters 263
_refine_ls_number_reflns 3120
_refine_ls_number_restraints 279
_refine_ls_restrained_S_all 0.886
_refine_ls_R_factor_all 0.3242
_refine_ls_R_factor_gt 0.1229
_refine_ls_shift/su_max 0.001
_refine_ls_shift/su_mean 0.000
_refine_ls_structure_factor_coef Fsqd
_refine_ls_weighting_details 'w=1/[\s^2^(Fo^2^)+(0.1727P)^2^] where P=(Fo^2^+2Fc^2^)/3'
_refine_ls_weighting_scheme calc
_refine_ls_wR_factor_gt 0.2712
_refine_ls_wR_factor_ref 0.3677
_reflns_Friedel_coverage 0.000
_reflns_number_gt 886
_reflns_number_total 3120
_reflns_threshold_expression 'I > 2\s(I)'
_cod_data_source_file lt5070.cif
_cod_data_source_block crystal_4a
_cod_database_code 1572396
_shelx_shelxl_version_number 2018/3
_shelx_space_group_comment
;
The symmetry employed for this shelxl refinement is uniquely defined
by the following loop, which should always be used as a source of
symmetry information in preference to the above space-group names.
They are only intended as comments.
;
_diffrn_orient_matrix_axis[1] matrixX
_diffrn_orient_matrix_axis[2] matrixY
_diffrn_orient_matrix_axis[3] matrixZ
_olex2_refinement_description
;
1. Fixed Uiso
 At 1.2 times of:
  All C(H) groups, All C(H,H) groups
 At 1.5 times of:
  All C(H,H,H) groups
2. Restrained distances
 C37-C21 = C17-C1
 1.45 with sigma of 0.04
 O2-C37 = O1-C17
 1.2 with sigma of 0.04
 C39-C38 = C19-C18
 1.18 with sigma of 0.1
 C112-C111 = C116-C115 = C114-C113 = C86-C85 = C82-C81 = C84-C83
 1.5 with sigma of 0.1
 P1-C85 = P1-C81 = P1-C83 = P4-C111 = P4-C115 = P4-C113
 1.75 with sigma of 0.1
 C19-C17 = C37-C39
 2.6 with sigma of 0.04
 Au1-C18 = C38-Au1
 3.2 with sigma of 0.1
 O1-C18 = O2-C38
 2.3 with sigma of 0.04
 O2-C21 = C1-O1
 2.4 with sigma of 0.1
 C18-C1
 2.41 with sigma of 0.04
 C5-C4 \\sim C4-C3 \\sim C3-C2 \\sim C2-C15 \\sim C16-C15 \\sim C5-C16 \\sim
C9-C16 \\sim C9-C10 \\sim C11-C10
 \\sim C12-C11 \\sim C15-C12
 with sigma of 0.02
 C32-C31 \\sim C31-C30 \\sim C30-C29 \\sim C36-C29 \\sim C36-C35 \\sim C35-C32
\\sim C35-C22 \\sim C23-C22
 \\sim C24-C23 \\sim C25-C24 \\sim C36-C25
 with sigma of 0.02
3. Restrained planarity
 C1, C3, C14, C2, C12, C15, C13, C4, C5, C16, C11, C10, C7, C9, C8, C6
 with sigma of 0.1
 C34, C22, C23, C21, C32, C36, C25, C24, C35, C33, C26, C29, C31, C27, C30, C28
 with sigma of 0.1
 C17, O1, C18, C19
 with sigma of 0.01
4. Uiso/Uaniso restraints and constraints
C115 \\sim C116 \\sim C111 \\sim C112 \\sim C113 \\sim C114: within 1.7A with
sigma of 0.04 and sigma for terminal atoms of 0.08 within 1.7A
C12 \\sim C15: within 1.7A with sigma of 0.04 and sigma for terminal atoms of
0.08 within 1.7A
Uanis(C115) \\sim Ueq, Uanis(C116) \\sim Ueq, Uanis(C111) \\sim Ueq,
Uanis(C112) \\sim Ueq, Uanis(C113) \\sim Ueq, Uanis(C114) \\sim Ueq, Uanis(C82)
\\sim Ueq, Uanis(C83) \\sim Ueq, Uanis(C84) \\sim Ueq: with sigma of 0.05 and
sigma for terminal atoms of 0.1
5. Rigid body (RIGU) restrains
 C86, C85, P1
 with sigma for 1-2 distances of 0.004 and sigma for 1-3 distances of 0.004
 C82, C81, P1
 with sigma for 1-2 distances of 0.004 and sigma for 1-3 distances of 0.004
 C84, C83, P1
 with sigma for 1-2 distances of 0.004 and sigma for 1-3 distances of 0.004
 C116, C115, P4
 with sigma for 1-2 distances of 0.004 and sigma for 1-3 distances of 0.004
 P4, C113, C114
 with sigma for 1-2 distances of 0.004 and sigma for 1-3 distances of 0.004
 P4, C111, C112
 with sigma for 1-2 distances of 0.004 and sigma for 1-3 distances of 0.004
6. Others
 Fixed Sof: Au4(0.5)
7.a Secondary CH2 refined with riding coordinates:
 C85(H85A,H85B), C81(H81A,H81B), C83(H83A,H83B), C113(H11A,H11B), C111(H11I,
 H11J), C115(H11K,H11L)
7.b Me refined with riding coordinates:
 C82(H82A,H82B,H82C), C84(H84A,H84B,H84C), C86(H86A,H86B,H86C), C114(H11C,H11D,
 H11E), C112(H11F,H11G,H11H), C116(H11M,H11N,H11O)
7.c Aromatic/amide H refined with riding coordinates:
 C34(H34), C33(H33), C13(H13), C14(H14), C23(H23), C3(H3), C26(H26), C27(H27),
 C28(H28), C24(H24), C31(H31), C30(H30), C4(H4), C6(H6), C7(H7), C8(H8),
 C11(H11), C10(H10)
7.d Fitted hexagon refined as free rotating group:
 C34(C21,C22,C35,C32,C33), C1(C2,C15,C12,C13,C14), C36(C25,C26,C27,C28,C29),
 C5(C6,C7,C8,C9,C16)
;

loop_
_space_group_symop_operation_xyz
'x, y, z'
'-x, -y, -z'

loop_
_atom_site_label
_atom_site_type_symbol
_atom_site_fract_x
_atom_site_fract_y
_atom_site_fract_z
_atom_site_U_iso_or_equiv
_atom_site_adp_type
_atom_site_occupancy
_atom_site_site_symmetry_order
_atom_site_calc_flag
_atom_site_refinement_flags_posn
_atom_site_refinement_flags_adp
_atom_site_refinement_flags_occupancy
_atom_site_disorder_assembly
_atom_site_disorder_group
Au2 Au 0.500000 1.000000 0.500000 0.130(5) Uani 1 2 d S . P A .
Au1 Au 0.4960(3) 0.76867(14) 0.51458(18) 0.139(5) Uani 1 1 d D . . . .
P1 P 0.5789(18) 0.9543(8) 0.3125(10) 0.114(18) Uani 1 1 d D . . . .
O2 O 0.725(5) 0.904(2) 0.992(3) 0.138(11) Uiso 1 1 d D . . . .
C85 C 0.501(6) 0.951(4) 0.154(4) 0.22(4) Uani 1 1 d D . . . .
H85A H 0.482058 1.022854 0.168534 0.261 Uiso 1 1 calc R U . . .
H85B H 0.531794 0.930742 0.069813 0.261 Uiso 1 1 calc R U . . .
O1 O 0.331(5) 0.602(3) 0.016(4) 0.172(14) Uiso 1 1 d D . . . .
C19 C 0.401(4) 0.728(2) 0.369(3) 0.074(9) Uiso 1 1 d D . . . .
C34 C 0.819(3) 0.8446(16) 0.660(2) 0.087(10) Uiso 1 1 d G . . . .
H34 H 0.768825 0.839465 0.597377 0.104 Uiso 1 1 calc R U . . .
C21 C 0.817(3) 0.8587(17) 0.807(2) 0.081(10) Uiso 1 1 d DG . . . .
C22 C 0.893(3) 0.8664(11) 0.9012(16) 0.062(8) Uiso 1 1 d DG . . . .
C35 C 0.970(3) 0.8598(14) 0.848(2) 0.069(9) Uiso 1 1 d DG . . . .
C32 C 0.972(3) 0.8457(18) 0.701(2) 0.105(13) Uiso 1 1 d DG . . . .
C33 C 0.897(3) 0.8380(15) 0.6069(17) 0.074(9) Uiso 1 1 d G . . . .
H33 H 0.898013 0.828571 0.508401 0.089 Uiso 1 1 calc R U . . .
C81 C 0.653(6) 1.038(3) 0.346(4) 0.13(3) Uani 1 1 d D . . . .
H81A H 0.688317 1.014291 0.267794 0.159 Uiso 1 1 calc R U . . .
H81B H 0.626062 1.103245 0.342362 0.159 Uiso 1 1 calc R U . . .
C38 C 0.665(5) 0.833(3) 0.752(4) 0.103(14) Uiso 1 1 d D . . . .
C39 C 0.601(4) 0.814(3) 0.672(4) 0.109(15) Uiso 1 1 d D . . . .
C18 C 0.338(4) 0.692(3) 0.274(4) 0.146(19) Uiso 1 1 d D . . . .
C1 C 0.200(3) 0.6459(18) 0.133(3) 0.087(11) Uiso 1 1 d DG . . . .
C2 C 0.137(3) 0.6308(14) 0.0148(18) 0.115(16) Uiso 1 1 d DG . . . .
C15 C 0.052(3) 0.6285(18) 0.035(3) 0.097(12) Uiso 1 1 d DG U . . .
C12 C 0.031(3) 0.6415(19) 0.173(4) 0.18(2) Uiso 1 1 d DG U . . .
C13 C 0.094(3) 0.6567(16) 0.291(2) 0.099(12) Uiso 1 1 d G . . . .
H13 H 0.080223 0.665341 0.383759 0.119 Uiso 1 1 calc R U . . .
C14 C 0.179(3) 0.6589(19) 0.271(2) 0.103(13) Uiso 1 1 d G . . . .
H14 H 0.221400 0.669028 0.350717 0.124 Uiso 1 1 calc R U . . .
C23 C 0.898(4) 0.8798(17) 1.052(2) 0.088(11) Uiso 1 1 d D . . . .
H23 H 0.847749 0.886689 1.093731 0.105 Uiso 1 1 calc R U . . .
C3 C 0.158(3) 0.6180(19) -0.126(3) 0.089(11) Uiso 1 1 d D . . . .
H3 H 0.214387 0.615871 -0.143341 0.106 Uiso 1 1 calc R U . . .
C82 C 0.706(7) 1.058(5) 0.481(4) 0.17(3) Uani 1 1 d D U . . .
H82A H 0.747196 1.108862 0.488586 0.249 Uiso 1 1 calc R U . . .
H82B H 0.672451 1.084522 0.560016 0.249 Uiso 1 1 calc R U . . .
H82C H 0.734918 0.995267 0.485194 0.249 Uiso 1 1 calc R U . . .
C37 C 0.737(4) 0.873(3) 0.863(3) 0.084(10) Uiso 1 1 d D . . . .
C36 C 1.049(3) 0.868(2) 0.936(3) 0.107(14) Uiso 1 1 d DG . . . .
C25 C 1.052(3) 0.8802(19) 1.083(3) 0.078(10) Uiso 1 1 d DG . . . .
C26 C 1.130(3) 0.8895(19) 1.171(2) 0.100(12) Uiso 1 1 d G . . . .
H26 H 1.131902 0.897499 1.270069 0.120 Uiso 1 1 calc R U . . .
C27 C 1.205(3) 0.887(3) 1.112(3) 0.124(16) Uiso 1 1 d G . . . .
H27 H 1.256657 0.892919 1.170478 0.149 Uiso 1 1 calc R U . . .
C28 C 1.201(3) 0.875(3) 0.964(4) 0.15(2) Uiso 1 1 d G . . . .
H28 H 1.251486 0.872886 0.924137 0.175 Uiso 1 1 calc R U . . .
C29 C 1.124(3) 0.865(2) 0.876(2) 0.105(13) Uiso 1 1 d DG . . . .
C83 C 0.645(6) 0.827(3) 0.298(4) 0.088(19) Uani 1 1 d D U . . .
H83A H 0.665850 0.830333 0.397694 0.106 Uiso 1 1 calc R U . . .
H83B H 0.604315 0.770888 0.260831 0.106 Uiso 1 1 calc R U . . .
C17 C 0.295(3) 0.640(3) 0.129(4) 0.14(2) Uiso 1 1 d D . . . .
C24 C 0.976(3) 0.883(2) 1.140(4) 0.074(9) Uiso 1 1 d D . . . .
H24 H 0.976593 0.887270 1.237385 0.089 Uiso 1 1 calc R U . . .
C31 C 1.045(4) 0.849(2) 0.638(4) 0.086(10) Uiso 1 1 d D . . . .
H31 H 1.041711 0.849354 0.542379 0.103 Uiso 1 1 calc R U . . .
C84 C 0.717(7) 0.792(4) 0.214(5) 0.16(3) Uani 1 1 d D U . . .
H84A H 0.738881 0.727407 0.223077 0.234 Uiso 1 1 calc R U . . .
H84B H 0.697949 0.783320 0.112724 0.234 Uiso 1 1 calc R U . . .
H84C H 0.760056 0.843319 0.250861 0.234 Uiso 1 1 calc R U . . .
C30 C 1.122(4) 0.852(3) 0.726(3) 0.139(19) Uiso 1 1 d D . . . .
H30 H 1.172841 0.844461 0.685816 0.167 Uiso 1 1 calc R U . . .
C4 C 0.091(3) 0.609(3) -0.236(4) 0.102(14) Uiso 1 1 d D . . . .
H4 H 0.103692 0.611092 -0.324947 0.122 Uiso 1 1 calc R U . . .
C86 C 0.422(7) 0.888(4) 0.108(4) 0.19(4) Uani 1 1 d D . . . .
H86A H 0.390764 0.899168 0.022098 0.282 Uiso 1 1 calc R U . . .
H86B H 0.437044 0.815973 0.085904 0.282 Uiso 1 1 calc R U . . .
H86C H 0.386844 0.908945 0.185546 0.282 Uiso 1 1 calc R U . . .
C5 C 0.005(3) 0.597(2) -0.228(4) 0.103(14) Uiso 1 1 d DG . . . .
C6 C -0.062(4) 0.585(2) -0.339(3) 0.122(16) Uiso 1 1 d G . . . .
H6 H -0.051973 0.575290 -0.434102 0.147 Uiso 1 1 calc R U . . .
C7 C -0.145(3) 0.587(3) -0.308(5) 0.22(4) Uiso 1 1 d G . . . .
H7 H -0.190311 0.579154 -0.382474 0.263 Uiso 1 1 calc R U . . .
C8 C -0.160(3) 0.602(4) -0.166(6) 0.22(4) Uiso 1 1 d G . . . .
H8 H -0.215881 0.603229 -0.145381 0.267 Uiso 1 1 calc R U . . .
C9 C -0.093(4) 0.614(3) -0.055(4) 0.130(18) Uiso 1 1 d DG . . . .
C16 C -0.010(3) 0.611(2) -0.086(3) 0.16(2) Uiso 1 1 d DG . . . .
C11 C -0.054(3) 0.642(3) 0.193(4) 0.107(13) Uiso 1 1 d D . . . .
H11 H -0.066912 0.652615 0.286949 0.129 Uiso 1 1 calc R U . . .
C10 C -0.121(4) 0.627(3) 0.080(3) 0.120(15) Uiso 1 1 d D . . . .
H10 H -0.177436 0.626931 0.091992 0.144 Uiso 1 1 calc R U . . .
Au4 Au 0.5081(12) 0.5291(4) 0.5009(8) 0.141(7) Uani 0.5 1 d . . P A -1
P4 P 0.552(2) 0.4507(13) 0.2826(11) 0.155(18) Uani 1 1 d D . . . .
C113 C 0.450(6) 0.436(5) 0.142(5) 0.16(3) Uani 1 1 d D U . . .
H11A H 0.425396 0.505224 0.161798 0.188 Uiso 1 1 calc R U . . .
H11B H 0.470651 0.418493 0.047252 0.188 Uiso 1 1 calc R U . . .
C114 C 0.382(8) 0.370(6) 0.120(6) 0.17(3) Uani 1 1 d D U . . .
H11C H 0.340709 0.378413 0.043106 0.259 Uiso 1 1 calc R U . . .
H11D H 0.402760 0.299159 0.092828 0.259 Uiso 1 1 calc R U . . .
H11E H 0.356993 0.386870 0.208668 0.259 Uiso 1 1 calc R U . . .
C112 C 0.692(7) 0.340(4) 0.384(4) 0.11(2) Uani 1 1 d D U . . .
H11F H 0.722456 0.274216 0.364814 0.170 Uiso 1 1 calc R U . . .
H11G H 0.729942 0.392411 0.387059 0.170 Uiso 1 1 calc R U . . .
H11H H 0.671212 0.357363 0.477234 0.170 Uiso 1 1 calc R U . . .
C111 C 0.612(7) 0.331(4) 0.254(4) 0.11(2) Uani 1 1 d D U . . .
H11I H 0.574534 0.276659 0.250551 0.136 Uiso 1 1 calc R U . . .
H11J H 0.633280 0.311717 0.160351 0.136 Uiso 1 1 calc R U . . .
C115 C 0.619(6) 0.549(4) 0.271(5) 0.14(2) Uani 1 1 d D U . . .
H11K H 0.643575 0.521091 0.180200 0.173 Uiso 1 1 calc R U . . .
H11L H 0.582310 0.607670 0.263450 0.173 Uiso 1 1 calc R U . . .
C116 C 0.692(7) 0.591(3) 0.399(4) 0.12(2) Uani 1 1 d D U . . .
H11M H 0.722675 0.642779 0.379728 0.186 Uiso 1 1 calc R U . . .
H11N H 0.668699 0.622188 0.489192 0.186 Uiso 1 1 calc R U . . .
H11O H 0.730202 0.535271 0.405618 0.186 Uiso 1 1 calc R U . . .

loop_
_atom_site_aniso_label
_atom_site_aniso_U_11
_atom_site_aniso_U_22
_atom_site_aniso_U_33
_atom_site_aniso_U_23
_atom_site_aniso_U_13
_atom_site_aniso_U_12
Au2 0.223(15) 0.0946(15) 0.0802(12) 0.0218(9) 0.066(3) 0.008(3)
Au1 0.196(16) 0.1063(16) 0.1189(14) 0.0316(9) 0.052(3) 0.003(3)
P1 0.17(6) 0.096(7) 0.084(5) 0.018(5) 0.072(14) 0.001(13)
C85 0.36(10) 0.11(4) 0.11(3) -0.02(2) -0.12(5) -0.07(7)
C81 0.20(8) 0.08(3) 0.111(19) 0.043(19) 0.00(4) 0.03(5)
C82 0.11(8) 0.28(6) 0.090(17) 0.03(3) 0.04(3) -0.03(6)
C83 0.08(5) 0.07(2) 0.10(2) 0.013(15) 0.01(3) -0.01(3)
C84 0.14(7) 0.15(4) 0.19(4) 0.06(3) 0.08(5) 0.04(5)
C86 0.28(11) 0.14(4) 0.09(2) -0.03(2) 0.00(4) -0.02(6)
Au4 0.20(2) 0.145(6) 0.0738(14) 0.025(4) 0.059(4) 0.026(10)
P4 0.18(5) 0.197(15) 0.069(6) 0.009(7) 0.050(13) -0.01(2)
C113 0.15(5) 0.17(4) 0.12(2) 0.00(2) 0.05(4) -0.02(4)
C114 0.16(6) 0.21(5) 0.16(3) 0.07(3) 0.02(4) -0.03(5)
C112 0.09(6) 0.11(3) 0.14(2) 0.02(2) 0.04(3) -0.03(4)
C111 0.09(5) 0.14(3) 0.114(19) 0.03(2) 0.05(3) -0.04(4)
C115 0.13(5) 0.14(3) 0.13(2) -0.01(2) 0.04(3) 0.05(4)
C116 0.12(6) 0.08(2) 0.15(2) 0.017(19) 0.03(3) 0.06(4)

loop_
_atom_type_symbol
_atom_type_description
_atom_type_scat_dispersion_real
_atom_type_scat_dispersion_imag
_atom_type_scat_source
C C -0.0001 0.0005 'International Tables Vol C Tables 4.2.6.8 and 6.1.1.4'
H H 0.0000 0.0000 'International Tables Vol C Tables 4.2.6.8 and 6.1.1.4'
O O 0.0016 0.0018 'International Tables Vol C Tables 4.2.6.8 and 6.1.1.4'
P P 0.0342 0.0304 'International Tables Vol C Tables 4.2.6.8 and 6.1.1.4'
Au Au -0.4671 3.5805 'International Tables Vol C Tables 4.2.6.8 and 6.1.1.4'

loop_
_geom_angle_atom_site_label_1
_geom_angle_atom_site_label_2
_geom_angle_atom_site_label_3
_geom_angle
_geom_angle_site_symmetry_1
_geom_angle_site_symmetry_3
_geom_angle_publ_flag
Au1 Au2 Au1 180.0 2_676 . ?
P1 Au2 Au1 85.4(3) 2_676 . ?
P1 Au2 Au1 85.4(3) . 2_676 ?
P1 Au2 Au1 94.6(3) . . ?
P1 Au2 Au1 94.6(3) 2_676 2_676 ?
P1 Au2 P1 180.0(3) . 2_676 ?
Au2 Au1 Au4 173.1(2) . . ?
C19 Au1 Au2 95.0(9) . . ?
C19 Au1 C39 179.1(18) . . ?
C19 Au1 Au4 85.4(10) . . ?
C39 Au1 Au2 84.6(12) . . ?
C39 Au1 Au4 94.9(12) . . ?
C85 P1 Au2 103(3) . . ?
C85 P1 C83 116(2) . . ?
C81 P1 Au2 109.6(18) . . ?
C81 P1 C85 114(3) . . ?
C81 P1 C83 102(4) . . ?
C83 P1 Au2 112.3(15) . . ?
P1 C85 H85A 106.2 . . ?
P1 C85 H85B 106.2 . . ?
H85A C85 H85B 106.4 . . ?
C86 C85 P1 124(5) . . ?
C86 C85 H85A 106.2 . . ?
C86 C85 H85B 106.2 . . ?
C18 C19 Au1 174(2) . . ?
C21 C34 H34 120.0 . . ?
C21 C34 C33 120.0 . . ?
C33 C34 H34 120.0 . . ?
C34 C21 C22 120.0 . . ?
C34 C21 C37 119(2) . . ?
C22 C21 C37 121(2) . . ?
C21 C22 C23 124(2) . . ?
C35 C22 C21 120.0 . . ?
C35 C22 C23 116(2) . . ?
C22 C35 C32 120.0 . . ?
C22 C35 C36 123.4(17) . . ?
C32 C35 C36 116.6(17) . . ?
C35 C32 C31 125(2) . . ?
C33 C32 C35 120.0 . . ?
C33 C32 C31 114(2) . . ?
C34 C33 H33 120.0 . . ?
C32 C33 C34 120.0 . . ?
C32 C33 H33 120.0 . . ?
P1 C81 H81A 108.1 . . ?
P1 C81 H81B 108.1 . . ?
H81A C81 H81B 107.3 . . ?
C82 C81 P1 117(4) . . ?
C82 C81 H81A 108.1 . . ?
C82 C81 H81B 108.1 . . ?
C39 C38 C37 171(6) . . ?
C38 C39 Au1 174(5) . . ?
C19 C18 C17 156(5) . . ?
C2 C1 C14 120.0 . . ?
C2 C1 C17 127(3) . . ?
C14 C1 C17 113(3) . . ?
C1 C2 C3 120(3) . . ?
C15 C2 C1 120.0 . . ?
C15 C2 C3 120(3) . . ?
C2 C15 C12 120.0 . . ?
C2 C15 C16 119(3) . . ?
C12 C15 C16 121(3) . . ?
C15 C12 C11 120(3) . . ?
C13 C12 C15 120.0 . . ?
C13 C12 C11 120(3) . . ?
C12 C13 H13 120.0 . . ?
C14 C13 C12 120.0 . . ?
C14 C13 H13 120.0 . . ?
C1 C14 H14 120.0 . . ?
C13 C14 C1 120.0 . . ?
C13 C14 H14 120.0 . . ?
C22 C23 H23 119.0 . . ?
C24 C23 C22 122(3) . . ?
C24 C23 H23 119.0 . . ?
C2 C3 H3 121.8 . . ?
C4 C3 C2 116(3) . . ?
C4 C3 H3 121.8 . . ?
C81 C82 H82A 109.5 . . ?
C81 C82 H82B 109.5 . . ?
C81 C82 H82C 109.5 . . ?
H82A C82 H82B 109.5 . . ?
H82A C82 H82C 109.5 . . ?
H82B C82 H82C 109.5 . . ?
O2 C37 C21 126(4) . . ?
O2 C37 C38 119(5) . . ?
C21 C37 C38 114(3) . . ?
C25 C36 C35 120(2) . . ?
C25 C36 C29 120.0 . . ?
C29 C36 C35 120(2) . . ?
C36 C25 C24 119(2) . . ?
C26 C25 C36 120.0 . . ?
C26 C25 C24 121(2) . . ?
C25 C26 H26 120.0 . . ?
C25 C26 C27 120.0 . . ?
C27 C26 H26 120.0 . . ?
C26 C27 H27 120.0 . . ?
C28 C27 C26 120.0 . . ?
C28 C27 H27 120.0 . . ?
C27 C28 H28 120.0 . . ?
C29 C28 C27 120.0 . . ?
C29 C28 H28 120.0 . . ?
C36 C29 C30 121(3) . . ?
C28 C29 C36 120.0 . . ?
C28 C29 C30 119(3) . . ?
P1 C83 H83A 106.2 . . ?
P1 C83 H83B 106.2 . . ?
H83A C83 H83B 106.4 . . ?
C84 C83 P1 124(4) . . ?
C84 C83 H83A 106.2 . . ?
C84 C83 H83B 106.2 . . ?
O1 C17 C18 125(4) . . ?
O1 C17 C1 126(4) . . ?
C18 C17 C1 110(3) . . ?
C23 C24 C25 120(3) . . ?
C23 C24 H24 119.8 . . ?
C25 C24 H24 119.8 . . ?
C32 C31 H31 121.8 . . ?
C30 C31 C32 116(3) . . ?
C30 C31 H31 121.8 . . ?
C83 C84 H84A 109.5 . . ?
C83 C84 H84B 109.5 . . ?
C83 C84 H84C 109.5 . . ?
H84A C84 H84B 109.5 . . ?
H84A C84 H84C 109.5 . . ?
H84B C84 H84C 109.5 . . ?
C29 C30 H30 120.1 . . ?
C31 C30 C29 120(4) . . ?
C31 C30 H30 120.1 . . ?
C3 C4 H4 116.6 . . ?
C3 C4 C5 127(4) . . ?
C5 C4 H4 116.6 . . ?
C85 C86 H86A 109.5 . . ?
C85 C86 H86B 109.5 . . ?
C85 C86 H86C 109.5 . . ?
H86A C86 H86B 109.5 . . ?
H86A C86 H86C 109.5 . . ?
H86B C86 H86C 109.5 . . ?
C6 C5 C4 127(4) . . ?
C6 C5 C16 120.0 . . ?
C16 C5 C4 112(4) . . ?
C5 C6 H6 120.0 . . ?
C5 C6 C7 120.0 . . ?
C7 C6 H6 120.0 . . ?
C6 C7 H7 120.0 . . ?
C8 C7 C6 120.0 . . ?
C8 C7 H7 120.0 . . ?
C7 C8 H8 120.0 . . ?
C7 C8 C9 120.0 . . ?
C9 C8 H8 120.0 . . ?
C8 C9 C10 112(4) . . ?
C16 C9 C8 120.0 . . ?
C16 C9 C10 128(4) . . ?
C5 C16 C15 125(4) . . ?
C9 C16 C15 115(4) . . ?
C9 C16 C5 120.0 . . ?
C12 C11 H11 118.4 . . ?
C10 C11 C12 123(3) . . ?
C10 C11 H11 118.4 . . ?
C9 C10 H10 123.6 . . ?
C11 C10 C9 113(4) . . ?
C11 C10 H10 123.6 . . ?
P4 Au4 Au1 101.6(5) . . ?
C113 P4 Au4 105(2) . . ?
C111 P4 Au4 118.6(14) . . ?
C111 P4 C113 112(3) . . ?
C111 P4 C115 109(4) . . ?
C115 P4 Au4 101.2(15) . . ?
C115 P4 C113 110(3) . . ?
P4 C113 H11A 105.5 . . ?
P4 C113 H11B 105.5 . . ?
H11A C113 H11B 106.1 . . ?
C114 C113 P4 127(6) . . ?
C114 C113 H11A 105.5 . . ?
C114 C113 H11B 105.5 . . ?
C113 C114 H11C 109.5 . . ?
C113 C114 H11D 109.5 . . ?
C113 C114 H11E 109.5 . . ?
H11C C114 H11D 109.5 . . ?
H11C C114 H11E 109.5 . . ?
H11D C114 H11E 109.5 . . ?
H11F C112 H11G 109.5 . . ?
H11F C112 H11H 109.5 . . ?
H11G C112 H11H 109.5 . . ?
C111 C112 H11F 109.5 . . ?
C111 C112 H11G 109.5 . . ?
C111 C112 H11H 109.5 . . ?
P4 C111 H11I 109.1 . . ?
P4 C111 H11J 109.1 . . ?
C112 C111 P4 112(3) . . ?
C112 C111 H11I 109.1 . . ?
C112 C111 H11J 109.1 . . ?
H11I C111 H11J 107.9 . . ?
P4 C115 H11K 107.9 . . ?
P4 C115 H11L 107.9 . . ?
H11K C115 H11L 107.2 . . ?
C116 C115 P4 117(4) . . ?
C116 C115 H11K 107.9 . . ?
C116 C115 H11L 107.9 . . ?
C115 C116 H11M 109.5 . . ?
C115 C116 H11N 109.5 . . ?
C115 C116 H11O 109.5 . . ?
H11M C116 H11N 109.5 . . ?
H11M C116 H11O 109.5 . . ?
H11N C116 H11O 109.5 . . ?

loop_
_geom_bond_atom_site_label_1
_geom_bond_atom_site_label_2
_geom_bond_distance
_geom_bond_site_symmetry_2
_geom_bond_publ_flag
Au2 Au1 3.2197(19) . ?
Au2 Au1 3.2197(19) 2_676 ?
Au2 P1 2.260(15) 2_676 ?
Au2 P1 2.260(15) . ?
Au1 C19 1.89(5) . ?
Au1 C39 2.08(6) . ?
Au1 Au4 3.228(5) . ?
P1 C85 1.83(7) . ?
P1 C81 1.62(7) . ?
P1 C83 1.95(6) . ?
O2 C37 1.23(3) . ?
C85 H85A 0.9700 . ?
C85 H85B 0.9700 . ?
C85 C86 1.50(9) . ?
O1 C17 1.26(3) . ?
C19 C18 1.28(6) . ?
C34 H34 0.9300 . ?
C34 C21 1.3900 . ?
C34 C33 1.3900 . ?
C21 C22 1.3900 . ?
C21 C37 1.44(4) . ?
C22 C35 1.3900 . ?
C22 C23 1.414(14) . ?
C35 C32 1.3900 . ?
C35 C36 1.400(16) . ?
C32 C33 1.3900 . ?
C32 C31 1.392(16) . ?
C33 H33 0.9300 . ?
C81 H81A 0.9700 . ?
C81 H81B 0.9700 . ?
C81 C82 1.41(7) . ?
C38 C39 1.18(7) . ?
C38 C37 1.45(6) . ?
C18 C17 1.44(4) . ?
C1 C2 1.3900 . ?
C1 C14 1.3900 . ?
C1 C17 1.50(4) . ?
C2 C15 1.3900 . ?
C2 C3 1.413(15) . ?
C15 C12 1.3900 . ?
C15 C16 1.392(16) . ?
C12 C13 1.3900 . ?
C12 C11 1.395(16) . ?
C13 H13 0.9300 . ?
C13 C14 1.3900 . ?
C14 H14 0.9300 . ?
C23 H23 0.9300 . ?
C23 C24 1.398(16) . ?
C3 H3 0.9300 . ?
C3 C4 1.391(16) . ?
C82 H82A 0.9600 . ?
C82 H82B 0.9600 . ?
C82 H82C 0.9600 . ?
C36 C25 1.3900 . ?
C36 C29 1.3900 . ?
C25 C26 1.3900 . ?
C25 C24 1.399(16) . ?
C26 H26 0.9300 . ?
C26 C27 1.3900 . ?
C27 H27 0.9300 . ?
C27 C28 1.3900 . ?
C28 H28 0.9300 . ?
C28 C29 1.3900 . ?
C29 C30 1.414(15) . ?
C83 H83A 0.9700 . ?
C83 H83B 0.9700 . ?
C83 C84 1.46(8) . ?
C24 H24 0.9300 . ?
C31 H31 0.9300 . ?
C31 C30 1.392(16) . ?
C84 H84A 0.9600 . ?
C84 H84B 0.9600 . ?
C84 H84C 0.9600 . ?
C30 H30 0.9300 . ?
C4 H4 0.9300 . ?
C4 C5 1.394(16) . ?
C86 H86A 0.9600 . ?
C86 H86B 0.9600 . ?
C86 H86C 0.9600 . ?
C5 C6 1.3900 . ?
C5 C16 1.3900 . ?
C6 H6 0.9300 . ?
C6 C7 1.3900 . ?
C7 H7 0.9300 . ?
C7 C8 1.3900 . ?
C8 H8 0.9300 . ?
C8 C9 1.3900 . ?
C9 C16 1.3900 . ?
C9 C10 1.395(16) . ?
C11 H11 0.9300 . ?
C11 C10 1.392(16) . ?
C10 H10 0.9300 . ?
Au4 P4 2.230(14) . ?
P4 C113 1.94(8) . ?
P4 C111 1.80(7) . ?
P4 C115 1.81(7) . ?
C113 H11A 0.9700 . ?
C113 H11B 0.9700 . ?
C113 C114 1.41(9) . ?
C114 H11C 0.9600 . ?
C114 H11D 0.9600 . ?
C114 H11E 0.9600 . ?
C112 H11F 0.9600 . ?
C112 H11G 0.9600 . ?
C112 H11H 0.9600 . ?
C112 C111 1.65(8) . ?
C111 H11I 0.9700 . ?
C111 H11J 0.9700 . ?
C115 H11K 0.9700 . ?
C115 H11L 0.9700 . ?
C115 C116 1.57(8) . ?
C116 H11M 0.9600 . ?
C116 H11N 0.9600 . ?
C116 H11O 0.9600 . ?

loop_
_geom_torsion_atom_site_label_1
_geom_torsion_atom_site_label_2
_geom_torsion_atom_site_label_3
_geom_torsion_atom_site_label_4
_geom_torsion
_geom_torsion_site_symmetry_1
_geom_torsion_site_symmetry_2
_geom_torsion_site_symmetry_3
_geom_torsion_site_symmetry_4
_geom_torsion_publ_flag
Au2 P1 C85 C86 -55(5) . . . . ?
Au2 P1 C81 C82 54(5) . . . . ?
C85 P1 C81 C82 169(5) . . . . ?
C19 C18 C17 O1 -0.1(8) . . . . ?
C19 C18 C17 C1 -175(5) . . . . ?
C34 C21 C22 C35 0.0 . . . . ?
C34 C21 C22 C23 -179.4(4) . . . . ?
C34 C21 C37 O2 -167(3) . . . . ?
C34 C21 C37 C38 22(4) . . . . ?
C21 C34 C33 C32 0.0 . . . . ?
C21 C22 C35 C32 0.0 . . . . ?
C21 C22 C35 C36 179.1(19) . . . . ?
C21 C22 C23 C24 177.5(19) . . . . ?
C22 C21 C37 O2 9(4) . . . . ?
C22 C21 C37 C38 -162(2) . . . . ?
C22 C35 C32 C33 0.0 . . . . ?
C22 C35 C32 C31 173(2) . . . . ?
C22 C35 C36 C25 2(3) . . . . ?
C22 C35 C36 C29 -177.2(13) . . . . ?
C22 C23 C24 C25 4(3) . . . . ?
C35 C22 C23 C24 -2(2) . . . . ?
C35 C32 C33 C34 0.0 . . . . ?
C35 C32 C31 C30 10(4) . . . . ?
C35 C36 C25 C26 -179(2) . . . . ?
C35 C36 C25 C24 0(2) . . . . ?
C35 C36 C29 C28 179(2) . . . . ?
C35 C36 C29 C30 -2(3) . . . . ?
C32 C35 C36 C25 -178.6(10) . . . . ?
C32 C35 C36 C29 2(2) . . . . ?
C32 C31 C30 C29 -9(5) . . . . ?
C33 C34 C21 C22 0.0 . . . . ?
C33 C34 C21 C37 175(2) . . . . ?
C33 C32 C31 C30 -177(3) . . . . ?
C81 P1 C85 C86 -174(5) . . . . ?
C1 C2 C15 C12 0.0 . . . . ?
C1 C2 C15 C16 -179(2) . . . . ?
C1 C2 C3 C4 -176.6(19) . . . . ?
C2 C1 C14 C13 0.0 . . . . ?
C2 C1 C17 O1 -14(6) . . . . ?
C2 C1 C17 C18 161.6(14) . . . . ?
C2 C15 C12 C13 0.0 . . . . ?
C2 C15 C12 C11 178(2) . . . . ?
C2 C15 C16 C5 -1(3) . . . . ?
C2 C15 C16 C9 -178.1(14) . . . . ?
C2 C3 C4 C5 -9(4) . . . . ?
C15 C2 C3 C4 3.1(18) . . . . ?
C15 C12 C13 C14 0.0 . . . . ?
C15 C12 C11 C10 2(4) . . . . ?
C12 C15 C16 C5 -179.6(11) . . . . ?
C12 C15 C16 C9 3(3) . . . . ?
C12 C13 C14 C1 0.0 . . . . ?
C12 C11 C10 C9 -1(4) . . . . ?
C13 C12 C11 C10 180(3) . . . . ?
C14 C1 C2 C15 0.0 . . . . ?
C14 C1 C2 C3 179.7(6) . . . . ?
C14 C1 C17 O1 160(3) . . . . ?
C14 C1 C17 C18 -25(2) . . . . ?
C23 C22 C35 C32 179.4(4) . . . . ?
C23 C22 C35 C36 -1(2) . . . . ?
C3 C2 C15 C12 -179.7(6) . . . . ?
C3 C2 C15 C16 1(2) . . . . ?
C3 C4 C5 C6 -178(2) . . . . ?
C3 C4 C5 C16 10(4) . . . . ?
C37 C21 C22 C35 -175(3) . . . . ?
C37 C21 C22 C23 5(2) . . . . ?
C36 C35 C32 C33 -179.2(18) . . . . ?
C36 C35 C32 C31 -6(2) . . . . ?
C36 C25 C26 C27 0.0 . . . . ?
C36 C25 C24 C23 -4(3) . . . . ?
C36 C29 C30 C31 5(4) . . . . ?
C25 C36 C29 C28 0.0 . . . . ?
C25 C36 C29 C30 179(2) . . . . ?
C25 C26 C27 C28 0.0 . . . . ?
C26 C25 C24 C23 176(2) . . . . ?
C26 C27 C28 C29 0.0 . . . . ?
C27 C28 C29 C36 0.0 . . . . ?
C27 C28 C29 C30 -179(2) . . . . ?
C28 C29 C30 C31 -176(3) . . . . ?
C29 C36 C25 C26 0.0 . . . . ?
C29 C36 C25 C24 180(2) . . . . ?
C83 P1 C85 C86 68(6) . . . . ?
C83 P1 C81 C82 -65(5) . . . . ?
C17 C1 C2 C15 173(3) . . . . ?
C17 C1 C2 C3 -7(3) . . . . ?
C17 C1 C14 C13 -174(3) . . . . ?
C24 C25 C26 C27 -180(2) . . . . ?
C31 C32 C33 C34 -174(2) . . . . ?
C4 C5 C6 C7 -172(4) . . . . ?
C4 C5 C16 C15 -4(3) . . . . ?
C4 C5 C16 C9 173(3) . . . . ?
C5 C6 C7 C8 0.0 . . . . ?
C6 C5 C16 C15 -177(3) . . . . ?
C6 C5 C16 C9 0.0 . . . . ?
C6 C7 C8 C9 0.0 . . . . ?
C7 C8 C9 C16 0.0 . . . . ?
C7 C8 C9 C10 180(2) . . . . ?
C8 C9 C16 C15 178(3) . . . . ?
C8 C9 C16 C5 0.0 . . . . ?
C8 C9 C10 C11 -179(3) . . . . ?
C16 C15 C12 C13 179(2) . . . . ?
C16 C15 C12 C11 -3(2) . . . . ?
C16 C5 C6 C7 0.0 . . . . ?
C16 C9 C10 C11 1(4) . . . . ?
C11 C12 C13 C14 -178(2) . . . . ?
C10 C9 C16 C15 -2(3) . . . . ?
C10 C9 C16 C5 -180(3) . . . . ?
Au4 P4 C111 C112 -50(5) . . . . ?
Au4 P4 C115 C116 55(4) . . . . ?
C113 P4 C111 C112 -174(4) . . . . ?
C113 P4 C115 C116 166(4) . . . . ?
C111 P4 C115 C116 -71(4) . . . . ?
C115 P4 C111 C112 65(4) . . . . ?
